data_7701772
loop_
_publ_author_name
'Siai, Amira'
'Oprea, Alexandru'
'Str\"obele, Markus'
'Meyer, Hans-J\"urgen'

_publ_section_title
;
 Synthesis and investigation into the structural, electronic and
 electrical properties of K<sub>2</sub>Pb(OCN)I<sub>3</sub>.
;
_journal_issue 36
_journal_name_full 'Dalton transactions (Cambridge, England : 2003)'
_journal_page_first 13813
_journal_page_last 13819
_journal_paper_doi 10.1039/c9dt02124h
_journal_volume 48
_journal_year 2019
_chemical_formula_sum 'C I3 K2 N O Pb'
_chemical_formula_weight 708.11
_space_group_crystal_system cubic
_space_group_IT_number 227
_space_group_name_Hall '-F 4vw 2vw 3'
_space_group_name_H-M_alt 'F d -3 m :2'
_audit_creation_method SHELXL-2014/7
_audit_update_record
;
2018-11-12 deposited with the CCDC.	2019-08-19 downloaded from the CCDC.
;
_cell_angle_alpha 90
_cell_angle_beta 90
_cell_angle_gamma 90
_cell_formula_units_Z 16
_cell_length_a 16.2947(16)
_cell_length_b 16.2947(16)
_cell_length_c 16.2947(16)
_cell_measurement_reflns_used 6078
_cell_measurement_temperature 173(2)
_cell_measurement_theta_max 25.017
_cell_measurement_theta_min 2.165
_cell_volume 4326.5(7)
_computing_cell_refinement 'SAINT V8.37A (Bruker AXS Inc., 2015)'
_computing_data_collection 'APEX3 v2016.5-0 (Bruker AXS)'
_computing_data_reduction 'SAINT V8.37A (Bruker AXS Inc., 2015)'
_computing_structure_refinement 'SHELXL-2014/7 (Sheldrick, 2014)'
_computing_structure_solution 'XT, VERSION 2014/5,SHELXS-13 (Sheldrick 2008)'
_diffrn_ambient_temperature 173(2)
_diffrn_measured_fraction_theta_full 0.991
_diffrn_measured_fraction_theta_max 0.991
_diffrn_measurement_device_type 'Bruker APEX II DUO'
_diffrn_measurement_method 'omega scans'
_diffrn_radiation_type MoK\a
_diffrn_radiation_wavelength 0.71073
_diffrn_reflns_av_R_equivalents 0.0615
_diffrn_reflns_av_unetI/netI 0.0188
_diffrn_reflns_Laue_measured_fraction_full 0.991
_diffrn_reflns_Laue_measured_fraction_max 0.991
_diffrn_reflns_limit_h_max 19
_diffrn_reflns_limit_h_min -19
_diffrn_reflns_limit_k_max 19
_diffrn_reflns_limit_k_min -19
_diffrn_reflns_limit_l_max 19
_diffrn_reflns_limit_l_min -19
_diffrn_reflns_number 6078
_diffrn_reflns_point_group_measured_fraction_full 0.991
_diffrn_reflns_point_group_measured_fraction_max 0.991
_diffrn_reflns_theta_full 25.017
_diffrn_reflns_theta_max 25.017
_diffrn_reflns_theta_min 2.165
_diffrn_source 'ImuS-focus sealed tube'
_exptl_absorpt_coefficient_mu 24.871
_exptl_absorpt_correction_T_max 0.2098
_exptl_absorpt_correction_T_min 0.0853
_exptl_absorpt_correction_type numerical
_exptl_absorpt_process_details Sadabs
_exptl_crystal_colour white
_exptl_crystal_density_diffrn 4.348
_exptl_crystal_description bloc
_exptl_crystal_F_000 4800
_exptl_crystal_size_max 0.156
_exptl_crystal_size_mid 0.132
_exptl_crystal_size_min 0.085
_refine_diff_density_max 1.210
_refine_diff_density_min -0.931
_refine_diff_density_rms 0.146
_refine_ls_extinction_method none
_refine_ls_goodness_of_fit_ref 1.184
_refine_ls_hydrogen_treatment undef
_refine_ls_matrix_type full
_refine_ls_number_parameters 15
_refine_ls_number_reflns 216
_refine_ls_number_restraints 0
_refine_ls_restrained_S_all 1.184
_refine_ls_R_factor_all 0.0173
_refine_ls_R_factor_gt 0.0167
_refine_ls_shift/su_max 0.000
_refine_ls_shift/su_mean 0.000
_refine_ls_structure_factor_coef Fsqd
_refine_ls_weighting_details 'w=1/[\s^2^(Fo^2^)+(0.0129P)^2^+101.7251P] where P=(Fo^2^+2Fc^2^)/3'
_refine_ls_weighting_scheme calc
_refine_ls_wR_factor_gt 0.0403
_refine_ls_wR_factor_ref 0.0406
_reflns_Friedel_coverage 0.000
_reflns_number_gt 211
_reflns_number_total 216
_reflns_threshold_expression 'I > 2\s(I)'
_cod_data_source_file c9dt02124h2.cif
_cod_data_source_block mo_K2Pb(CNO)I3_a
_cod_depositor_comments
;
The following automatic conversions were performed:

data item '_exptl_absorpt_correction_type' value 'Numerical' was
changed to 'numerical' in accordance with the
/home/data/users/saulius/crontab/automatic-downloads/current/RSC/lib/dictionaries/cif_core.dic
dictionary named 'cif_core.dic' version 2.4.2 last updated on
2011-04-26.

Automatic conversion script
Id: cif_fix_values 6909 2019-04-08 15:41:33Z antanas 
;
_cod_original_cell_volume 4326.5(13)
_cod_original_sg_symbol_H-M 'F d -3 m'
_cod_database_code 7701772
_shelx_shelxl_version_number 2014/7
_shelx_space_group_comment
;
The symmetry employed for this shelxl refinement is uniquely defined
by the following loop, which should always be used as a source of
symmetry information in preference to the above space-group names.
They are only intended as comments.
;
_shelx_estimated_absorpt_t_min 0.113
_shelx_estimated_absorpt_t_max 0.226

loop_
_space_group_symop_operation_xyz
'x, y, z'
'x, -y+1/4, -z+1/4'
'-x+3/4, -y+1/4, z+1/2'
'-x+3/4, y, -z+3/4'
'-y, x+1/4, z+1/4'
'y+3/4, x+1/4, -z+1/2'
'y+3/4, -x, z+3/4'
'-y, -x, -z'
'y, z, x'
'-y+3/4, -z+1/4, x+1/2'
'y, -z+1/4, -x+1/4'
'-y+3/4, z, -x+3/4'
'-z, y+1/4, x+1/4'
'-z, -y, -x'
'z+3/4, -y, x+3/4'
'z+3/4, y+1/4, -x+1/2'
'z, x, y'
'-z+1/4, x+1/2, -y+3/4'
'-z+1/4, -x+1/4, y'
'z, -x+3/4, -y+3/4'
'-x, -z, -y'
'-x, z+3/4, y+3/4'
'x+1/4, -z+1/2, y+3/4'
'x+3/4, z+1/4, -y+1/2'
'x, y+1/2, z+1/2'
'x, -y+3/4, -z+3/4'
'-x+3/4, -y+3/4, z+1'
'-x+3/4, y+1/2, -z+5/4'
'-y, x+3/4, z+3/4'
'y+3/4, x+3/4, -z+1'
'y+3/4, -x+1/2, z+5/4'
'-y, -x+1/2, -z+1/2'
'y, z+1/2, x+1/2'
'-y+3/4, -z+3/4, x+1'
'y, -z+3/4, -x+3/4'
'-y+3/4, z+1/2, -x+5/4'
'-z, y+3/4, x+3/4'
'-z, -y+1/2, -x+1/2'
'z+3/4, -y+1/2, x+5/4'
'z+3/4, y+3/4, -x+1'
'z, x+1/2, y+1/2'
'-z+1/4, x+1, -y+5/4'
'-z+1/4, -x+3/4, y+1/2'
'z, -x+5/4, -y+5/4'
'-x, -z+1/2, -y+1/2'
'-x, z+5/4, y+5/4'
'x+1/4, -z+1, y+5/4'
'x+3/4, z+3/4, -y+1'
'x+1/2, y, z+1/2'
'x+1/2, -y+1/4, -z+3/4'
'-x+5/4, -y+1/4, z+1'
'-x+5/4, y, -z+5/4'
'-y+1/2, x+1/4, z+3/4'
'y+5/4, x+1/4, -z+1'
'y+5/4, -x, z+5/4'
'-y+1/2, -x, -z+1/2'
'y+1/2, z, x+1/2'
'-y+5/4, -z+1/4, x+1'
'y+1/2, -z+1/4, -x+3/4'
'-y+5/4, z, -x+5/4'
'-z+1/2, y+1/4, x+3/4'
'-z+1/2, -y, -x+1/2'
'z+5/4, -y, x+5/4'
'z+5/4, y+1/4, -x+1'
'z+1/2, x, y+1/2'
'-z+3/4, x+1/2, -y+5/4'
'-z+3/4, -x+1/4, y+1/2'
'z+1/2, -x+3/4, -y+5/4'
'-x+1/2, -z, -y+1/2'
'-x+1/2, z+3/4, y+5/4'
'x+3/4, -z+1/2, y+5/4'
'x+5/4, z+1/4, -y+1'
'x+1/2, y+1/2, z'
'x+1/2, -y+3/4, -z+1/4'
'-x+5/4, -y+3/4, z+1/2'
'-x+5/4, y+1/2, -z+3/4'
'-y+1/2, x+3/4, z+1/4'
'y+5/4, x+3/4, -z+1/2'
'y+5/4, -x+1/2, z+3/4'
'-y+1/2, -x+1/2, -z'
'y+1/2, z+1/2, x'
'-y+5/4, -z+3/4, x+1/2'
'y+1/2, -z+3/4, -x+1/4'
'-y+5/4, z+1/2, -x+3/4'
'-z+1/2, y+3/4, x+1/4'
'-z+1/2, -y+1/2, -x'
'z+5/4, -y+1/2, x+3/4'
'z+5/4, y+3/4, -x+1/2'
'z+1/2, x+1/2, y'
'-z+3/4, x+1, -y+3/4'
'-z+3/4, -x+3/4, y'
'z+1/2, -x+5/4, -y+3/4'
'-x+1/2, -z+1/2, -y'
'-x+1/2, z+5/4, y+3/4'
'x+3/4, -z+1, y+3/4'
'x+5/4, z+3/4, -y+1/2'
'-x, -y, -z'
'-x, y-1/4, z-1/4'
'x-3/4, y-1/4, -z-1/2'
'x-3/4, -y, z-3/4'
'y, -x-1/4, -z-1/4'
'-y-3/4, -x-1/4, z-1/2'
'-y-3/4, x, -z-3/4'
'y, x, z'
'-y, -z, -x'
'y-3/4, z-1/4, -x-1/2'
'-y, z-1/4, x-1/4'
'y-3/4, -z, x-3/4'
'z, -y-1/4, -x-1/4'
'z, y, x'
'-z-3/4, y, -x-3/4'
'-z-3/4, -y-1/4, x-1/2'
'-z, -x, -y'
'z-1/4, -x-1/2, y-3/4'
'z-1/4, x-1/4, -y'
'-z, x-3/4, y-3/4'
'x, z, y'
'x, -z-3/4, -y-3/4'
'-x-1/4, z-1/2, -y-3/4'
'-x-3/4, -z-1/4, y-1/2'
'-x, -y+1/2, -z+1/2'
'-x, y+1/4, z+1/4'
'x-3/4, y+1/4, -z'
'x-3/4, -y+1/2, z-1/4'
'y, -x+1/4, -z+1/4'
'-y-3/4, -x+1/4, z'
'-y-3/4, x+1/2, -z-1/4'
'y, x+1/2, z+1/2'
'-y, -z+1/2, -x+1/2'
'y-3/4, z+1/4, -x'
'-y, z+1/4, x+1/4'
'y-3/4, -z+1/2, x-1/4'
'z, -y+1/4, -x+1/4'
'z, y+1/2, x+1/2'
'-z-3/4, y+1/2, -x-1/4'
'-z-3/4, -y+1/4, x'
'-z, -x+1/2, -y+1/2'
'z-1/4, -x, y-1/4'
'z-1/4, x+1/4, -y+1/2'
'-z, x-1/4, y-1/4'
'x, z+1/2, y+1/2'
'x, -z-1/4, -y-1/4'
'-x-1/4, z, -y-1/4'
'-x-3/4, -z+1/4, y'
'-x+1/2, -y, -z+1/2'
'-x+1/2, y-1/4, z+1/4'
'x-1/4, y-1/4, -z'
'x-1/4, -y, z-1/4'
'y+1/2, -x-1/4, -z+1/4'
'-y-1/4, -x-1/4, z'
'-y-1/4, x, -z-1/4'
'y+1/2, x, z+1/2'
'-y+1/2, -z, -x+1/2'
'y-1/4, z-1/4, -x'
'-y+1/2, z-1/4, x+1/4'
'y-1/4, -z, x-1/4'
'z+1/2, -y-1/4, -x+1/4'
'z+1/2, y, x+1/2'
'-z-1/4, y, -x-1/4'
'-z-1/4, -y-1/4, x'
'-z+1/2, -x, -y+1/2'
'z+1/4, -x-1/2, y-1/4'
'z+1/4, x-1/4, -y+1/2'
'-z+1/2, x-3/4, y-1/4'
'x+1/2, z, y+1/2'
'x+1/2, -z-3/4, -y-1/4'
'-x+1/4, z-1/2, -y-1/4'
'-x-1/4, -z-1/4, y'
'-x+1/2, -y+1/2, -z'
'-x+1/2, y+1/4, z-1/4'
'x-1/4, y+1/4, -z-1/2'
'x-1/4, -y+1/2, z-3/4'
'y+1/2, -x+1/4, -z-1/4'
'-y-1/4, -x+1/4, z-1/2'
'-y-1/4, x+1/2, -z-3/4'
'y+1/2, x+1/2, z'
'-y+1/2, -z+1/2, -x'
'y-1/4, z+1/4, -x-1/2'
'-y+1/2, z+1/4, x-1/4'
'y-1/4, -z+1/2, x-3/4'
'z+1/2, -y+1/4, -x-1/4'
'z+1/2, y+1/2, x'
'-z-1/4, y+1/2, -x-3/4'
'-z-1/4, -y+1/4, x-1/2'
'-z+1/2, -x+1/2, -y'
'z+1/4, -x, y-3/4'
'z+1/4, x+1/4, -y'
'-z+1/2, x-1/4, y-3/4'
'x+1/2, z+1/2, y'
'x+1/2, -z-1/4, -y-3/4'
'-x+1/4, z, -y-3/4'
'-x-1/4, -z+1/4, y-1/2'

loop_
_atom_site_label
_atom_site_type_symbol
_atom_site_fract_x
_atom_site_fract_y
_atom_site_fract_z
_atom_site_U_iso_or_equiv
_atom_site_adp_type
_atom_site_occupancy
_atom_site_site_symmetry_order
_atom_site_calc_flag
_atom_site_refinement_flags_posn
_atom_site_refinement_flags_adp
_atom_site_refinement_flags_occupancy
Pb1 Pb 0.5000 0.7500 0.7500 0.0155(2) Uani 1 12 d S T P
I1 I 0.42050(4) 0.6250 0.6250 0.0163(2) Uani 1 4 d S T P
K1 K 0.46450(8) 0.46450(8) 0.78550(8) 0.0114(5) Uani 1 6 d S T P
O1 O 0.2926(3) 0.4574(3) 0.7926(3) 0.022(2) Uani 0.5 6 d S T P
N1 N 0.2926(3) 0.4574(3) 0.7926(3) 0.022(2) Uani 0.5 6 d S T P
C1 C 0.2500 0.5000 0.7500 0.014(4) Uani 1 12 d S T P

loop_
_atom_site_aniso_label
_atom_site_aniso_U_11
_atom_site_aniso_U_22
_atom_site_aniso_U_33
_atom_site_aniso_U_23
_atom_site_aniso_U_13
_atom_site_aniso_U_12
Pb1 0.0155(2) 0.0155(2) 0.0155(2) -0.00036(14) 0.00036(14) 0.00036(14)
I1 0.0197(4) 0.0145(3) 0.0145(3) -0.0042(2) 0.000 0.000
K1 0.0114(5) 0.0114(5) 0.0114(5) 0.0000(5) 0.0000(5) 0.0000(5)
O1 0.022(2) 0.022(2) 0.022(2) -0.001(3) 0.001(3) -0.001(3)
N1 0.022(2) 0.022(2) 0.022(2) -0.001(3) 0.001(3) -0.001(3)
C1 0.014(4) 0.014(4) 0.014(4) -0.007(5) 0.007(5) -0.007(5)

loop_
_atom_type_symbol
_atom_type_description
_atom_type_scat_dispersion_real
_atom_type_scat_dispersion_imag
_atom_type_scat_source
C C 0.0033 0.0016 'International Tables Vol C Tables 4.2.6.8 and 6.1.1.4'
I I -0.4742 1.8119 'International Tables Vol C Tables 4.2.6.8 and 6.1.1.4'
K K 0.2009 0.2494 'International Tables Vol C Tables 4.2.6.8 and 6.1.1.4'
N N 0.0061 0.0033 'International Tables Vol C Tables 4.2.6.8 and 6.1.1.4'
O O 0.0106 0.0060 'International Tables Vol C Tables 4.2.6.8 and 6.1.1.4'
Pb Pb -3.3944 10.1111 'International Tables Vol C Tables 4.2.6.8 and 6.1.1.4'

loop_
_geom_angle_atom_site_label_1
_geom_angle_atom_site_label_2
_geom_angle_atom_site_label_3
_geom_angle
_geom_angle_site_symmetry_1
_geom_angle_site_symmetry_3
I1 Pb1 I1 180.0 . 121_666
I1 Pb1 I1 96.495(13) . 125_566
I1 Pb1 I1 83.505(13) 121_666 125_566
I1 Pb1 I1 83.505(13) . 5_655
I1 Pb1 I1 96.495(13) 121_666 5_655
I1 Pb1 I1 180.0 125_566 5_655
I1 Pb1 I1 83.505(13) . 131_655
I1 Pb1 I1 96.495(13) 121_666 131_655
I1 Pb1 I1 83.505(13) 125_566 131_655
I1 Pb1 I1 96.495(13) 5_655 131_655
I1 Pb1 I1 96.495(13) . 11_566
I1 Pb1 I1 83.505(13) 121_666 11_566
I1 Pb1 I1 96.495(13) 125_566 11_566
I1 Pb1 I1 83.505(13) 5_655 11_566
I1 Pb1 I1 180.0 131_655 11_566
Pb1 I1 Pb1 131.57(2) . 2_566
Pb1 I1 K1 85.524(12) . .
Pb1 I1 K1 85.524(11) 2_566 .
Pb1 I1 K1 85.525(12) . 2_566
Pb1 I1 K1 85.525(12) 2_566 2_566
K1 I1 K1 158.06(5) . 2_566
Pb1 I1 K1 145.78(4) . 148_565
Pb1 I1 K1 82.65(3) 2_566 148_565
K1 I1 K1 99.330(19) . 148_565
K1 I1 K1 99.329(19) 2_566 148_565
Pb1 I1 K1 82.65(3) . 171_557
Pb1 I1 K1 145.78(4) 2_566 171_557
K1 I1 K1 99.330(19) . 171_557
K1 I1 K1 99.329(19) 2_566 171_557
K1 I1 K1 63.13(7) 148_565 171_557
O1 K1 N1 85.2 . 27_554
O1 K1 O1 85.2(3) . 27_554
N1 K1 O1 0.0 27_554 27_554
O1 K1 N1 85.2 . 4_556
N1 K1 N1 85.2(3) 27_554 4_556
O1 K1 N1 85.2(3) 27_554 4_556
O1 K1 O1 85.2(3) . 4_556
N1 K1 O1 85.2 27_554 4_556
O1 K1 O1 85.2(3) 27_554 4_556
N1 K1 O1 0.0 4_556 4_556
O1 K1 I1 82.36(17) . .
N1 K1 I1 135.54(8) 27_554 .
O1 K1 I1 135.54(8) 27_554 .
N1 K1 I1 135.54(8) 4_556 .
O1 K1 I1 135.54(8) 4_556 .
O1 K1 I1 135.54(8) . 11_566
N1 K1 I1 135.54(8) 27_554 11_566
O1 K1 I1 135.54(8) 27_554 11_566
N1 K1 I1 82.36(17) 4_556 11_566
O1 K1 I1 82.36(17) 4_556 11_566
I1 K1 I1 77.42(4) . 11_566
O1 K1 I1 135.54(8) . 103_757
N1 K1 I1 82.36(17) 27_554 103_757
O1 K1 I1 82.36(17) 27_554 103_757
N1 K1 I1 135.54(8) 4_556 103_757
O1 K1 I1 135.54(8) 4_556 103_757
I1 K1 I1 77.42(4) . 103_757
I1 K1 I1 77.42(4) 11_566 103_757
O1 K1 I1 69.53(7) . 105_666
N1 K1 I1 69.53(7) 27_554 105_666
O1 K1 I1 69.53(7) 27_554 105_666
N1 K1 I1 145.10(18) 4_556 105_666
O1 K1 I1 145.10(18) 4_556 105_666
I1 K1 I1 66.112(16) . 105_666
I1 K1 I1 132.53(6) 11_566 105_666
I1 K1 I1 66.112(16) 103_757 105_666
O1 K1 I1 69.53(7) . 5_655
N1 K1 I1 145.10(18) 27_554 5_655
O1 K1 I1 145.10(18) 27_554 5_655
N1 K1 I1 69.53(7) 4_556 5_655
O1 K1 I1 69.53(7) 4_556 5_655
I1 K1 I1 66.112(16) . 5_655
I1 K1 I1 66.112(16) 11_566 5_655
I1 K1 I1 132.53(6) 103_757 5_655
I1 K1 I1 119.588(8) 105_666 5_655
O1 K1 I1 145.10(18) . 99_657
N1 K1 I1 69.53(7) 27_554 99_657
O1 K1 I1 69.53(7) 27_554 99_657
N1 K1 I1 69.53(7) 4_556 99_657
O1 K1 I1 69.53(7) 4_556 99_657
I1 K1 I1 132.53(6) . 99_657
I1 K1 I1 66.112(16) 11_566 99_657
I1 K1 I1 66.112(16) 103_757 99_657
I1 K1 I1 119.588(8) 105_666 99_657
I1 K1 I1 119.588(8) 5_655 99_657
C1 O1 K1 121.93(17) . 27_554
C1 O1 K1 121.93(17) . 4_556
K1 O1 K1 94.6(2) 27_554 4_556
C1 O1 K1 121.93(17) . .
K1 O1 K1 94.6(2) 27_554 .
K1 O1 K1 94.6(2) 4_556 .
N1 C1 O1 0.0 145_566 145_566
N1 C1 O1 180.0 145_566 .
O1 C1 O1 180.0(4) 145_566 .

loop_
_geom_bond_atom_site_label_1
_geom_bond_atom_site_label_2
_geom_bond_distance
_geom_bond_site_symmetry_2
Pb1 I1 3.1584(4) .
Pb1 I1 3.1584(4) 121_666
Pb1 I1 3.1584(4) 125_566
Pb1 I1 3.1584(4) 5_655
Pb1 I1 3.1584(4) 131_655
Pb1 I1 3.1584(4) 11_566
I1 Pb1 3.1584(4) 2_566
I1 K1 3.7675(16) .
I1 K1 3.7676(17) 2_566
I1 K1 3.9397(7) 148_565
I1 K1 3.9397(7) 171_557
K1 O1 2.806(5) .
K1 N1 2.806(5) 27_554
K1 O1 2.806(5) 27_554
K1 N1 2.806(5) 4_556
K1 O1 2.806(5) 4_556
K1 I1 3.7675(16) 11_566
K1 I1 3.7675(16) 103_757
K1 I1 3.9397(6) 105_666
K1 I1 3.9397(7) 5_655
K1 I1 3.9397(7) 99_657
O1 C1 1.202(10) .
O1 K1 2.806(5) 27_554
O1 K1 2.806(5) 4_556
C1 N1 1.202(10) 145_566
C1 O1 1.202(10) 145_566
